data_4132108
loop_
_publ_author_name
'Cheng, Biao'
'Liu, Wenbo'
'Lu, Zhan'

_publ_section_title
;
 Iron-Catalyzed Highly Enantioselective Hydrosilylation of Unactivated
 Terminal Alkenes.
;
_journal_issue 15
_journal_name_full 'Journal of the American Chemical Society'
_journal_page_first 5014
_journal_page_last 5017
_journal_paper_doi 10.1021/jacs.8b01638
_journal_volume 140
_journal_year 2018
_chemical_absolute_configuration rmad
_chemical_formula_moiety 'C15 H18 O2 Si'
_chemical_formula_sum 'C15 H18 O2 Si'
_chemical_formula_weight 258.38
_space_group_crystal_system monoclinic
_space_group_IT_number 5
_space_group_name_Hall 'C 2y'
_space_group_name_H-M_alt 'C 1 2 1'
_atom_sites_solution_hydrogens geom
_atom_sites_solution_primary direct
_audit_creation_date 2017-12-15
_audit_creation_method
;
Olex2 1.2
(compiled 2017.03.28 svn.r3405 for OlexSys, GUI svn.r5381)
;
_cell_angle_alpha 90
_cell_angle_beta 111.02(2)
_cell_angle_gamma 90
_cell_formula_units_Z 4
_cell_length_a 19.379(4)
_cell_length_b 5.3296(5)
_cell_length_c 15.117(3)
_cell_measurement_reflns_used 2221
_cell_measurement_temperature 293(2)
_cell_measurement_theta_max 66.6425
_cell_measurement_theta_min 4.7640
_cell_volume 1457.4(5)
_computing_cell_refinement
;
CrysAlisPro, Agilent Technologies,
Version 1.171.35.11 (release 16-05-2011 CrysAlis171 .NET)
(compiled May 16 2011,17:55:39)
;
_computing_data_collection
;
CrysAlisPro, Agilent Technologies,
Version 1.171.35.11 (release 16-05-2011 CrysAlis171 .NET)
(compiled May 16 2011,17:55:39)
;
_computing_data_reduction
;
CrysAlisPro, Agilent Technologies,
Version 1.171.35.11 (release 16-05-2011 CrysAlis171 .NET)
(compiled May 16 2011,17:55:39)
;
_computing_molecular_graphics 'Olex2 (Dolomanov et al., 2009)'
_computing_publication_material 'Olex2 (Dolomanov et al., 2009)'
_computing_structure_refinement 'ShelXL (Sheldrick, 2015)'
_computing_structure_solution 'ShelXS (Sheldrick, 2008)'
_diffrn_ambient_temperature 293.15
_diffrn_detector_area_resol_mean 10.3592
_diffrn_measured_fraction_theta_full 0.985
_diffrn_measured_fraction_theta_max 0.985
_diffrn_measurement_details
;
#__ type_ start__ end____ width___ exp.time_
  1 omega  -91.00  -19.00   1.0000    1.5000
omega____ theta____ kappa____ phi______ frames
    -      -41.6938  125.0000  -30.0000 72

#__ type_ start__ end____ width___ exp.time_
  2 omega   15.00  106.00   1.0000    1.5000
omega____ theta____ kappa____ phi______ frames
    -       41.6938   38.0000  150.0000 91

#__ type_ start__ end____ width___ exp.time_
  3 omega   17.00  118.00   1.0000    1.5000
omega____ theta____ kappa____ phi______ frames
    -       41.6938   38.0000 -120.0000 101

#__ type_ start__ end____ width___ exp.time_
  4 omega  -79.00  -53.00   1.0000    3.0000
omega____ theta____ kappa____ phi______ frames
    -      -83.0000  -77.0000   60.0000 26

#__ type_ start__ end____ width___ exp.time_
  5 omega   65.00  101.00   1.0000    3.0000
omega____ theta____ kappa____ phi______ frames
    -       93.5000   53.0000  167.0000 36

#__ type_ start__ end____ width___ exp.time_
  6 omega   97.00  168.00   1.0000    3.0000
omega____ theta____ kappa____ phi______ frames
    -       93.5000   45.0000   60.0000 71

#__ type_ start__ end____ width___ exp.time_
  7 omega  109.00  159.00   1.0000    3.0000
omega____ theta____ kappa____ phi______ frames
    -       93.5000  125.0000  120.0000 50

#__ type_ start__ end____ width___ exp.time_
  8 omega   66.00  158.00   1.0000    3.0000
omega____ theta____ kappa____ phi______ frames
    -       93.5000   77.0000    0.0000 92

#__ type_ start__ end____ width___ exp.time_
  9 omega   98.00  162.00   1.0000    3.0000
omega____ theta____ kappa____ phi______ frames
    -       93.5000  125.0000 -150.0000 64

#__ type_ start__ end____ width___ exp.time_
 10 omega   20.00   64.00   1.0000    3.0000
omega____ theta____ kappa____ phi______ frames
    -       93.5000  -45.0000  -90.0000 44

#__ type_ start__ end____ width___ exp.time_
 11 omega   26.00   66.00   1.0000    3.0000
omega____ theta____ kappa____ phi______ frames
    -       93.5000  -45.0000 -150.0000 40

#__ type_ start__ end____ width___ exp.time_
 12 omega  125.00  156.00   1.0000    3.0000
omega____ theta____ kappa____ phi______ frames
    -       93.5000   53.0000  167.0000 31

#__ type_ start__ end____ width___ exp.time_
 13 omega   26.00  126.00   1.0000    3.0000
omega____ theta____ kappa____ phi______ frames
    -       93.5000  -77.0000 -180.0000 100

#__ type_ start__ end____ width___ exp.time_
 14 omega   29.00   77.00   1.0000    3.0000
omega____ theta____ kappa____ phi______ frames
    -       93.5000  -45.0000   90.0000 48

#__ type_ start__ end____ width___ exp.time_
 15 omega   81.00  121.00   1.0000    3.0000
omega____ theta____ kappa____ phi______ frames
    -       93.5000  125.0000 -120.0000 40

#__ type_ start__ end____ width___ exp.time_
 16 omega   60.00  141.00   1.0000    3.0000
omega____ theta____ kappa____ phi______ frames
    -       93.5000   77.0000   90.0000 81

#__ type_ start__ end____ width___ exp.time_
 17 omega    8.00  120.00   1.0000    1.5000
omega____ theta____ kappa____ phi______ frames
    -       41.6938   77.0000   60.0000 112

#__ type_ start__ end____ width___ exp.time_
 18 omega   13.00  116.00   1.0000    1.5000
omega____ theta____ kappa____ phi______ frames
    -       41.6938   53.0000  -22.0000 103

#__ type_ start__ end____ width___ exp.time_
 19 omega  -32.00   71.00   1.0000    1.5000
omega____ theta____ kappa____ phi______ frames
    -       41.6938  -53.0000 -157.0000 103

#__ type_ start__ end____ width___ exp.time_
 20 omega -121.00  -18.00   1.0000    3.0000
omega____ theta____ kappa____ phi______ frames
    -      -83.0000  125.0000  -30.0000 103

#__ type_ start__ end____ width___ exp.time_
 21 omega   60.00   96.00   1.0000    3.0000
omega____ theta____ kappa____ phi______ frames
    -       93.5000   77.0000 -120.0000 36

#__ type_ start__ end____ width___ exp.time_
 22 omega   66.00  168.00   1.0000    3.0000
omega____ theta____ kappa____ phi______ frames
    -       93.5000   45.0000  -30.0000 102

#__ type_ start__ end____ width___ exp.time_
 23 omega   66.00  168.00   1.0000    3.0000
omega____ theta____ kappa____ phi______ frames
    -       93.5000   45.0000 -150.0000 102
;
_diffrn_measurement_device_type 'Xcalibur, Atlas, Gemini ultra'
_diffrn_measurement_method '\w scans'
_diffrn_orient_matrix_UB_11 0.0551364000
_diffrn_orient_matrix_UB_12 -0.0149726000
_diffrn_orient_matrix_UB_13 0.1027892000
_diffrn_orient_matrix_UB_21 0.0512269000
_diffrn_orient_matrix_UB_22 0.1865922000
_diffrn_orient_matrix_UB_23 -0.0243204000
_diffrn_orient_matrix_UB_31 -0.0398573000
_diffrn_orient_matrix_UB_32 0.2202503000
_diffrn_orient_matrix_UB_33 0.0274781000
_diffrn_radiation_monochromator mirror
_diffrn_radiation_type CuK\a
_diffrn_radiation_wavelength 1.54184
_diffrn_reflns_av_R_equivalents 0.0532
_diffrn_reflns_av_unetI/netI 0.0475
_diffrn_reflns_Laue_measured_fraction_full 0.985
_diffrn_reflns_Laue_measured_fraction_max 0.985
_diffrn_reflns_limit_h_max 22
_diffrn_reflns_limit_h_min -22
_diffrn_reflns_limit_k_max 6
_diffrn_reflns_limit_k_min -6
_diffrn_reflns_limit_l_max 17
_diffrn_reflns_limit_l_min -17
_diffrn_reflns_number 6917
_diffrn_reflns_point_group_measured_fraction_full 0.972
_diffrn_reflns_point_group_measured_fraction_max 0.972
_diffrn_reflns_theta_full 66.753
_diffrn_reflns_theta_max 66.753
_diffrn_reflns_theta_min 4.890
_diffrn_source 'Enhance Ultra (Cu) X-ray Source'
_exptl_absorpt_coefficient_mu 1.355
_exptl_absorpt_correction_T_max 1.00000
_exptl_absorpt_correction_T_min 0.47801
_exptl_absorpt_correction_type multi-scan
_exptl_absorpt_process_details
;
CrysAlisPro, Agilent Technologies,
Version 1.171.35.11 (release 16-05-2011 CrysAlis171 .NET)
(compiled May 16 2011,17:55:39)
Empirical absorption correction using spherical harmonics,
 implemented in SCALE3 ABSPACK scaling algorithm.
;
_exptl_crystal_colour colourless
_exptl_crystal_colour_primary colourless
_exptl_crystal_density_diffrn 1.178
_exptl_crystal_description block
_exptl_crystal_F_000 552
_exptl_crystal_size_max 0.48
_exptl_crystal_size_mid 0.4
_exptl_crystal_size_min 0.38
_refine_diff_density_max 0.458
_refine_diff_density_min -0.383
_refine_diff_density_rms 0.087
_refine_ls_abs_structure_details
;
 Classical Flack method preferred over Parsons because s.u. lower.
;
_refine_ls_abs_structure_Flack -0.03(12)
_refine_ls_extinction_method none
_refine_ls_goodness_of_fit_ref 1.180
_refine_ls_hydrogen_treatment constr
_refine_ls_matrix_type full
_refine_ls_number_parameters 166
_refine_ls_number_reflns 2503
_refine_ls_number_restraints 91
_refine_ls_restrained_S_all 1.194
_refine_ls_R_factor_all 0.1107
_refine_ls_R_factor_gt 0.1014
_refine_ls_shift/su_max 0.000
_refine_ls_shift/su_mean 0.000
_refine_ls_structure_factor_coef Fsqd
_refine_ls_weighting_details 'w=1/[\s^2^(Fo^2^)+(0.2000P)^2^] where P=(Fo^2^+2Fc^2^)/3'
_refine_ls_weighting_scheme calc
_refine_ls_wR_factor_gt 0.2625
_refine_ls_wR_factor_ref 0.2829
_reflns_Friedel_coverage 0.764
_reflns_Friedel_fraction_full 0.955
_reflns_Friedel_fraction_max 0.955
_reflns_number_gt 2094
_reflns_number_total 2503
_reflns_threshold_expression 'I > 2\s(I)'
_cod_data_source_file ja8b01638_si_003.cif
_cod_data_source_block 171208_cb11143_cu
_cod_original_cell_volume 1457.4(4)
_cod_database_code 4132108
_shelx_shelxl_version_number 2016/6
_chemical_oxdiff_formula 'c h n o si'
_shelx_space_group_comment
;
The symmetry employed for this shelxl refinement is uniquely defined
by the following loop, which should always be used as a source of
symmetry information in preference to the above space-group names.
They are only intended as comments.
;
_shelx_estimated_absorpt_t_max 0.627
_shelx_estimated_absorpt_t_min 0.562
_reflns_odcompleteness_completeness 99.79
_reflns_odcompleteness_iscentric 1
_reflns_odcompleteness_theta 64.99
_olex2_refinement_description
;
1. Fixed Uiso
 At 1.2 times of:
  All C(H) groups, All C(H,H) groups
 At 1.5 times of:
  All C(H,H,H) groups, All O(H) groups
2. Uiso/Uaniso restraints and constraints
C10 \\sim C11 \\sim C12 \\sim C13 \\sim C14 \\sim C15: within 3.8A with sigma
of 0.01 and sigma for terminal atoms of 0.02
3.a Ternary CH refined with riding coordinates:
 C7(H7)
3.b Secondary CH2 refined with riding coordinates:
 C9(H9A,H9B)
3.c Aromatic/amide H refined with riding coordinates:
 C1(H1A), C2(H2A), C3(H3), C4(H4), C5(H5), C11(H11), C12(H12), C13(H13),
 C14(H14), C15(H15)
3.d Idealised Me refined as rotating group:
 C8(H8A,H8B,H8C)
3.e Idealised tetrahedral OH refined as rotating group:
 O1(H1), O2(H2)
;
_olex2_submission_special_instructions 'No special instructions were received'

loop_
_space_group_symop_operation_xyz
'x, y, z'
'-x, y, -z'
'x+1/2, y+1/2, z'
'-x+1/2, y+1/2, -z'

loop_
_atom_site_label
_atom_site_type_symbol
_atom_site_fract_x
_atom_site_fract_y
_atom_site_fract_z
_atom_site_U_iso_or_equiv
_atom_site_adp_type
_atom_site_occupancy
_atom_site_site_symmetry_order
_atom_site_calc_flag
_atom_site_refinement_flags_posn
_atom_site_refinement_flags_adp
Si1 Si 0.45693(9) 0.4152(4) 0.12485(10) 0.0498(6) Uani 1 1 d . .
O1 O 0.4640(4) 0.1710(9) 0.0636(5) 0.0709(18) Uani 1 1 d . .
H1 H 0.507710 0.132982 0.078259 0.106 Uiso 1 1 calc GR .
O2 O 0.4630(4) 0.6582(8) 0.0611(4) 0.0642(16) Uani 1 1 d . .
H2 H 0.453528 0.786792 0.084267 0.096 Uiso 1 1 calc GR .
C1 C 0.3469(5) 0.2262(19) 0.1889(6) 0.068(2) Uani 1 1 d . .
H1A H 0.382334 0.106579 0.219761 0.081 Uiso 1 1 calc R .
C2 C 0.2779(6) 0.214(2) 0.1965(7) 0.083(3) Uani 1 1 d . .
H2A H 0.266815 0.084775 0.230698 0.100 Uiso 1 1 calc R .
C3 C 0.2256(4) 0.395(3) 0.1525(6) 0.075(2) Uani 1 1 d . .
H3 H 0.179244 0.389756 0.157737 0.090 Uiso 1 1 calc R .
C4 C 0.2422(5) 0.577(2) 0.1023(7) 0.082(3) Uani 1 1 d . .
H4 H 0.206991 0.698271 0.073001 0.099 Uiso 1 1 calc R .
C5 C 0.3109(5) 0.5874(17) 0.0933(5) 0.067(2) Uani 1 1 d . .
H5 H 0.320909 0.714513 0.057546 0.080 Uiso 1 1 calc R .
C6 C 0.3647(3) 0.4104(19) 0.1371(4) 0.0471(12) Uani 1 1 d . .
C7 C 0.5328(3) 0.418(2) 0.2430(5) 0.0614(15) Uani 1 1 d . .
H7 H 0.524730 0.276252 0.279358 0.074 Uiso 1 1 calc R .
C8 C 0.6086(5) 0.384(5) 0.2350(9) 0.119(5) Uani 1 1 d . .
H8A H 0.607820 0.237815 0.197326 0.179 Uiso 1 1 calc GR .
H8B H 0.645387 0.362397 0.297090 0.179 Uiso 1 1 calc GR .
H8C H 0.620338 0.528796 0.205483 0.179 Uiso 1 1 calc GR .
C9 C 0.5312(6) 0.660(2) 0.2987(8) 0.097(3) Uani 1 1 d . .
H9A H 0.543170 0.800951 0.266216 0.117 Uiso 1 1 calc R .
H9B H 0.481103 0.684991 0.296949 0.117 Uiso 1 1 calc R .
C10 C 0.5825(8) 0.664(3) 0.4003(10) 0.128(4) Uani 1 1 d . U
C11 C 0.6449(10) 0.815(4) 0.4266(12) 0.149(4) Uani 1 1 d . U
H11 H 0.653183 0.916313 0.381418 0.179 Uiso 1 1 calc R .
C12 C 0.6960(10) 0.817(4) 0.5201(12) 0.153(4) Uani 1 1 d . U
H12 H 0.738222 0.916477 0.537277 0.184 Uiso 1 1 calc R .
C13 C 0.6812(10) 0.667(4) 0.5855(12) 0.146(4) Uani 1 1 d . U
H13 H 0.708799 0.689139 0.649494 0.175 Uiso 1 1 calc R .
C14 C 0.6256(8) 0.481(4) 0.5590(9) 0.136(4) Uani 1 1 d . U
H14 H 0.619974 0.366861 0.602549 0.163 Uiso 1 1 calc R .
C15 C 0.5796(8) 0.477(4) 0.4637(9) 0.132(4) Uani 1 1 d . U
H15 H 0.546099 0.345546 0.441658 0.158 Uiso 1 1 calc R .

loop_
_atom_site_aniso_label
_atom_site_aniso_U_11
_atom_site_aniso_U_22
_atom_site_aniso_U_33
_atom_site_aniso_U_23
_atom_site_aniso_U_13
_atom_site_aniso_U_12
Si1 0.0724(11) 0.0313(9) 0.0599(9) 0.0013(9) 0.0409(8) 0.0002(10)
O1 0.114(5) 0.034(3) 0.090(4) -0.002(3) 0.068(4) -0.001(3)
O2 0.104(4) 0.032(3) 0.078(4) 0.004(3) 0.059(3) 0.000(3)
C1 0.071(5) 0.065(5) 0.075(4) 0.011(4) 0.036(4) 0.003(4)
C2 0.090(6) 0.074(6) 0.100(6) 0.013(5) 0.051(5) -0.010(5)
C3 0.063(4) 0.078(6) 0.092(5) -0.008(6) 0.036(4) -0.001(6)
C4 0.060(4) 0.090(7) 0.090(6) -0.004(5) 0.017(4) 0.011(5)
C5 0.079(5) 0.061(5) 0.062(4) 0.005(4) 0.027(3) 0.010(4)
C6 0.061(3) 0.039(3) 0.044(2) -0.003(4) 0.021(2) -0.001(4)
C7 0.062(3) 0.052(3) 0.078(4) 0.004(5) 0.034(3) 0.000(5)
C8 0.063(5) 0.175(15) 0.124(7) 0.007(12) 0.038(5) 0.018(9)
C9 0.090(7) 0.077(7) 0.099(7) -0.019(6) 0.002(5) 0.019(5)
C10 0.115(6) 0.139(8) 0.099(6) -0.024(6) 0.002(5) -0.011(6)
C11 0.141(6) 0.150(8) 0.116(6) -0.008(6) -0.004(5) -0.029(6)
C12 0.142(7) 0.156(9) 0.120(6) -0.011(6) -0.003(6) -0.022(6)
C13 0.140(7) 0.164(9) 0.102(6) -0.017(6) 0.006(5) -0.020(6)
C14 0.133(6) 0.161(9) 0.096(5) -0.008(6) 0.018(5) -0.020(6)
C15 0.127(6) 0.162(9) 0.094(5) -0.009(6) 0.024(5) -0.027(6)

loop_
_atom_type_symbol
_atom_type_description
_atom_type_scat_dispersion_real
_atom_type_scat_dispersion_imag
_atom_type_scat_source
C C 0.0181 0.0091 'International Tables Vol C Tables 4.2.6.8 and 6.1.1.4'
H H 0.0000 0.0000 'International Tables Vol C Tables 4.2.6.8 and 6.1.1.4'
O O 0.0492 0.0322 'International Tables Vol C Tables 4.2.6.8 and 6.1.1.4'
Si Si 0.2541 0.3302 'International Tables Vol C Tables 4.2.6.8 and 6.1.1.4'

loop_
_geom_angle_atom_site_label_1
_geom_angle_atom_site_label_2
_geom_angle_atom_site_label_3
_geom_angle
O1 Si1 O2 104.9(2)
O1 Si1 C6 109.0(4)
O1 Si1 C7 110.7(4)
O2 Si1 C6 110.0(4)
O2 Si1 C7 111.0(4)
C7 Si1 C6 111.1(3)
Si1 O1 H1 109.5
Si1 O2 H2 109.5
C2 C1 H1A 119.0
C6 C1 H1A 119.0
C6 C1 C2 121.9(8)
C1 C2 H2A 120.4
C1 C2 C3 119.3(9)
C3 C2 H2A 120.4
C2 C3 H3 120.2
C4 C3 C2 119.6(7)
C4 C3 H3 120.2
C3 C4 H4 119.4
C3 C4 C5 121.3(9)
C5 C4 H4 119.4
C4 C5 H5 119.7
C6 C5 C4 120.6(8)
C6 C5 H5 119.7
C1 C6 Si1 120.8(6)
C1 C6 C5 117.3(6)
C5 C6 Si1 121.8(6)
Si1 C7 H7 107.5
C8 C7 Si1 111.9(6)
C8 C7 H7 107.5
C8 C7 C9 110.6(11)
C9 C7 Si1 111.5(6)
C9 C7 H7 107.5
C7 C8 H8A 109.5
C7 C8 H8B 109.5
C7 C8 H8C 109.5
H8A C8 H8B 109.5
H8A C8 H8C 109.5
H8B C8 H8C 109.5
C7 C9 H9A 108.3
C7 C9 H9B 108.3
H9A C9 H9B 107.4
C10 C9 C7 115.7(10)
C10 C9 H9A 108.3
C10 C9 H9B 108.3
C11 C10 C9 119.5(15)
C11 C10 C15 117.6(12)
C15 C10 C9 121.0(13)
C10 C11 H11 119.3
C10 C11 C12 121.5(18)
C12 C11 H11 119.3
C11 C12 H12 121.2
C13 C12 C11 117.5(17)
C13 C12 H12 121.2
C12 C13 H13 118.7
C12 C13 C14 122.5(14)
C14 C13 H13 118.7
C13 C14 H14 121.8
C15 C14 C13 116.3(17)
C15 C14 H14 121.8
C10 C15 H15 119.1
C14 C15 C10 121.8(16)
C14 C15 H15 119.1

loop_
_geom_bond_atom_site_label_1
_geom_bond_atom_site_label_2
_geom_bond_distance
Si1 O1 1.631(6)
Si1 O2 1.644(5)
Si1 C6 1.862(6)
Si1 C7 1.862(7)
O1 H1 0.8200
O2 H2 0.8200
C1 H1A 0.9300
C1 C2 1.384(13)
C1 C6 1.374(11)
C2 H2A 0.9300
C2 C3 1.385(16)
C3 H3 0.9300
C3 C4 1.340(15)
C4 H4 0.9300
C4 C5 1.387(13)
C5 H5 0.9300
C5 C6 1.386(12)
C7 H7 0.9800
C7 C8 1.530(11)
C7 C9 1.545(14)
C8 H8A 0.9600
C8 H8B 0.9600
C8 H8C 0.9600
C9 H9A 0.9700
C9 H9B 0.9700
C9 C10 1.502(16)
C10 C11 1.38(2)
C10 C15 1.40(2)
C11 H11 0.9300
C11 C12 1.40(2)
C12 H12 0.9300
C12 C13 1.38(2)
C13 H13 0.9300
C13 C14 1.41(3)
C14 H14 0.9300
C14 C15 1.396(19)
C15 H15 0.9300
